data_4073619
loop_
_publ_author_name
'Wang, Xinjiao'
'Chen, Hongyu'
'Li, Xingwei'

_publ_section_title
;
 Ir(III)-Induced C-Bound to N-Bound Tautomerization of a N-Heterocyclic
 Carbene
;
_journal_issue 18
_journal_name_full Organometallics
_journal_page_first 4684
_journal_paper_doi 10.1021/om700498w
_journal_volume 26
_journal_year 2007
_chemical_formula_sum 'C19 H30 Cl F6 Ir N3 P'
_chemical_formula_weight 673.08
_chemical_name_systematic
;

 ?

;
_space_group_IT_number 14
_symmetry_cell_setting monoclinic
_symmetry_space_group_name_Hall '-P 2yn'
_symmetry_space_group_name_H-M 'P 1 21/n 1'
_atom_sites_solution_hydrogens geom
_atom_sites_solution_primary direct
_atom_sites_solution_secondary difmap
_audit_creation_method SHELXL-97
_cell_angle_alpha 90.00
_cell_angle_beta 100.953(2)
_cell_angle_gamma 90.00
_cell_formula_units_Z 8
_cell_length_a 14.0440(5)
_cell_length_b 12.7370(4)
_cell_length_c 30.7384(10)
_cell_measurement_reflns_used 9724
_cell_measurement_temperature 173(2)
_cell_measurement_theta_max 28.28
_cell_measurement_theta_min 2.27
_cell_volume 5398.3(3)
_computing_cell_refinement 'Bruker SMART'
_computing_data_collection 'Bruker SMART'
_computing_data_reduction 'Bruker SAINT'
_computing_molecular_graphics 'Bruker SHELXTL'
_computing_publication_material 'Bruker SHELXTL'
_computing_structure_refinement 'SHELXL-97 (Sheldrick, 1997)'
_computing_structure_solution 'SHELXS-97 (Sheldrick, 1990)'
_diffrn_ambient_temperature 173(2)
_diffrn_measured_fraction_theta_full 0.961
_diffrn_measured_fraction_theta_max 0.961
_diffrn_measurement_device_type 'CCD area detector'
_diffrn_measurement_method 'phi and omega scans'
_diffrn_radiation_monochromator graphite
_diffrn_radiation_source 'fine-focus sealed tube'
_diffrn_radiation_type MoK\a
_diffrn_radiation_wavelength 0.71073
_diffrn_reflns_av_R_equivalents 0.0516
_diffrn_reflns_av_sigmaI/netI 0.0822
_diffrn_reflns_limit_h_max 16
_diffrn_reflns_limit_h_min -20
_diffrn_reflns_limit_k_max 17
_diffrn_reflns_limit_k_min -16
_diffrn_reflns_limit_l_max 43
_diffrn_reflns_limit_l_min -33
_diffrn_reflns_number 48859
_diffrn_reflns_theta_full 30.53
_diffrn_reflns_theta_max 30.53
_diffrn_reflns_theta_min 2.09
_exptl_absorpt_coefficient_mu 5.156
_exptl_absorpt_correction_T_max 0.6266
_exptl_absorpt_correction_T_min 0.4253
_exptl_absorpt_correction_type multi-scan
_exptl_crystal_colour yellow
_exptl_crystal_density_diffrn 1.656
_exptl_crystal_density_meas 0
_exptl_crystal_density_method 'not measured'
_exptl_crystal_description fragment
_exptl_crystal_F_000 2624
_exptl_crystal_size_max 0.20
_exptl_crystal_size_mid 0.10
_exptl_crystal_size_min 0.10
_refine_diff_density_max 1.784
_refine_diff_density_min -1.120
_refine_diff_density_rms 0.166
_refine_ls_extinction_method none
_refine_ls_goodness_of_fit_ref 1.011
_refine_ls_hydrogen_treatment mixed
_refine_ls_matrix_type full
_refine_ls_number_parameters 581
_refine_ls_number_reflns 15855
_refine_ls_number_restraints 0
_refine_ls_restrained_S_all 1.011
_refine_ls_R_factor_all 0.0965
_refine_ls_R_factor_gt 0.0423
_refine_ls_shift/su_max 0.001
_refine_ls_shift/su_mean 0.000
_refine_ls_structure_factor_coef Fsqd
_refine_ls_weighting_details 'calc w=1/[\s^2^(Fo^2^)+(0.0327P)^2^+4.6248P] where P=(Fo^2^+2Fc^2^)/3'
_refine_ls_weighting_scheme calc
_refine_ls_wR_factor_gt 0.0791
_refine_ls_wR_factor_ref 0.0963
_reflns_number_gt 9270
_reflns_number_total 15855
_reflns_threshold_expression >2sigma(I)
_cod_data_source_file om700498w-file002.cif
_cod_data_source_block lxw8r
_cod_depositor_comments
;
The following automatic conversions were performed:

'_symmetry_cell_setting' value 'Monoclinic' changed to 'monoclinic'
according to /home/saulius/struct/CIF-dictionaries/cif_core.dic
dictionary named 'cif_core.dic' version 2.4.1 from 2010-06-29.

Automatic conversion script
Id: cif_fix_values 1715 2011-07-08 13:25:40Z adriana 
;
_cod_original_sg_symbol_H-M P2(1)/n
_cod_database_code 4073619

loop_
_symmetry_equiv_pos_as_xyz
'x, y, z'
'-x+1/2, y+1/2, -z+1/2'
'-x, -y, -z'
'x-1/2, -y-1/2, z-1/2'

loop_
_atom_site_label
_atom_site_type_symbol
_atom_site_fract_x
_atom_site_fract_y
_atom_site_fract_z
_atom_site_U_iso_or_equiv
_atom_site_adp_type
_atom_site_occupancy
_atom_site_symmetry_multiplicity
_atom_site_calc_flag
_atom_site_refinement_flags
Ir1 Ir 0.605887(14) 0.018696(15) 0.121298(6) 0.02212(6) Uani 1 1 d .
Ir2 Ir 0.293080(14) 0.520936(15) 0.119388(7) 0.02431(6) Uani 1 1 d .
Cl1 Cl 0.50467(11) -0.10913(10) 0.07783(5) 0.0374(3) Uani 1 1 d .
Cl2 Cl 0.35734(11) 0.38715(10) 0.07872(5) 0.0407(4) Uani 1 1 d .
C1 C 0.1166(6) 0.0849(8) 0.0391(3) 0.106(4) Uani 1 1 d .
H1A H 0.1334 0.0196 0.0255 0.159 Uiso 1 1 calc R
H1B H 0.0798 0.1305 0.0163 0.159 Uiso 1 1 calc R
H1C H 0.0772 0.0688 0.0614 0.159 Uiso 1 1 calc R
C2 C 0.2095(5) 0.1409(6) 0.0613(2) 0.061(2) Uani 1 1 d .
H2A H 0.2475 0.1602 0.0385 0.073 Uiso 1 1 calc R
H2B H 0.1922 0.2065 0.0752 0.073 Uiso 1 1 calc R
C3 C 0.2717(4) 0.0729(4) 0.0964(2) 0.0420(15) Uani 1 1 d .
H3A H 0.2317 0.0479 0.1176 0.050 Uiso 1 1 calc R
H3B H 0.2942 0.0106 0.0819 0.050 Uiso 1 1 calc R
C4 C 0.3590(4) 0.1314(4) 0.12151(19) 0.0342(14) Uani 1 1 d .
H4A H 0.4018 0.1517 0.1008 0.041 Uiso 1 1 calc R
H4B H 0.3371 0.1964 0.1343 0.041 Uiso 1 1 calc R
C5 C 0.3760(4) 0.0302(4) 0.19388(19) 0.0365(14) Uani 1 1 d .
H5 H 0.3147 0.0489 0.2004 0.044 Uiso 1 1 calc R
C6 C 0.4397(4) -0.0340(4) 0.2175(2) 0.0365(14) Uani 1 1 d .
H6 H 0.4338 -0.0695 0.2440 0.044 Uiso 1 1 calc R
C7 C 0.5024(4) 0.0237(4) 0.15787(17) 0.0244(11) Uani 1 1 d .
C8 C 0.5989(4) -0.1031(4) 0.20110(19) 0.0338(13) Uani 1 1 d .
C9 C 0.6200(5) -0.1712(5) 0.2412(2) 0.059(2) Uani 1 1 d .
H9A H 0.6798 -0.2107 0.2412 0.088 Uiso 1 1 calc R
H9B H 0.5661 -0.2202 0.2410 0.088 Uiso 1 1 calc R
H9C H 0.6279 -0.1274 0.2679 0.088 Uiso 1 1 calc R
C10 C 0.6496(4) 0.1814(4) 0.12122(18) 0.0298(13) Uani 1 1 d .
C11 C 0.6120(4) 0.1489(4) 0.07630(17) 0.0270(12) Uani 1 1 d .
C12 C 0.6769(4) 0.0688(4) 0.06557(17) 0.0274(12) Uani 1 1 d .
C13 C 0.7485(4) 0.0495(4) 0.10302(19) 0.0317(13) Uani 1 1 d .
C14 C 0.7315(4) 0.1167(4) 0.13826(19) 0.0327(13) Uani 1 1 d .
C15 C 0.7959(5) 0.1254(5) 0.1835(2) 0.0544(19) Uani 1 1 d .
H15A H 0.8491 0.1742 0.1820 0.082 Uiso 1 1 calc R
H15B H 0.8225 0.0561 0.1929 0.082 Uiso 1 1 calc R
H15C H 0.7578 0.1514 0.2048 0.082 Uiso 1 1 calc R
C16 C 0.6104(5) 0.2700(4) 0.1458(2) 0.0424(15) Uani 1 1 d .
H16A H 0.6119 0.2488 0.1766 0.064 Uiso 1 1 calc R
H16B H 0.5435 0.2855 0.1315 0.064 Uiso 1 1 calc R
H16C H 0.6505 0.3327 0.1453 0.064 Uiso 1 1 calc R
C17 C 0.5327(4) 0.2020(4) 0.04308(18) 0.0372(14) Uani 1 1 d .
H17A H 0.4942 0.2474 0.0588 0.056 Uiso 1 1 calc R
H17B H 0.4907 0.1485 0.0264 0.056 Uiso 1 1 calc R
H17C H 0.5622 0.2444 0.0225 0.056 Uiso 1 1 calc R
C18 C 0.6661(5) 0.0146(4) 0.02125(18) 0.0376(14) Uani 1 1 d .
H18A H 0.7142 0.0426 0.0050 0.056 Uiso 1 1 calc R
H18B H 0.6007 0.0272 0.0042 0.056 Uiso 1 1 calc R
H18C H 0.6763 -0.0610 0.0258 0.056 Uiso 1 1 calc R
C19 C 0.8316(5) -0.0277(5) 0.1057(2) 0.0527(18) Uani 1 1 d .
H19A H 0.8169 -0.0778 0.0811 0.079 Uiso 1 1 calc R
H19B H 0.8405 -0.0655 0.1339 0.079 Uiso 1 1 calc R
H19C H 0.8912 0.0105 0.1036 0.079 Uiso 1 1 calc R
C20 C 0.6874(6) 0.6840(6) 0.0517(3) 0.068(2) Uani 1 1 d .
H20A H 0.6685 0.7413 0.0695 0.102 Uiso 1 1 calc R
H20B H 0.6967 0.7116 0.0230 0.102 Uiso 1 1 calc R
H20C H 0.7480 0.6526 0.0672 0.102 Uiso 1 1 calc R
C21 C 0.6089(5) 0.6018(6) 0.0443(2) 0.060(2) Uani 1 1 d .
H21A H 0.6268 0.5466 0.0246 0.072 Uiso 1 1 calc R
H21B H 0.5479 0.6345 0.0288 0.072 Uiso 1 1 calc R
C22 C 0.5910(5) 0.5510(5) 0.0866(2) 0.0491(17) Uani 1 1 d .
H22A H 0.6538 0.5289 0.1047 0.059 Uiso 1 1 calc R
H22B H 0.5508 0.4873 0.0790 0.059 Uiso 1 1 calc R
C23 C 0.5400(4) 0.6247(4) 0.1139(2) 0.0368(14) Uani 1 1 d .
H23A H 0.5827 0.6853 0.1240 0.044 Uiso 1 1 calc R
H23B H 0.4798 0.6518 0.0952 0.044 Uiso 1 1 calc R
C24 C 0.5857(4) 0.5375(4) 0.1895(2) 0.0362(14) Uani 1 1 d .
H24 H 0.6526 0.5551 0.1951 0.043 Uiso 1 1 calc R
C25 C 0.5404(4) 0.4769(4) 0.2153(2) 0.0366(14) Uani 1 1 d .
H25 H 0.5684 0.4444 0.2425 0.044 Uiso 1 1 calc R
C26 C 0.4282(4) 0.5302(4) 0.15571(18) 0.0265(11) Uani 1 1 d .
C27 C 0.3676(4) 0.4111(4) 0.20222(19) 0.0352(14) Uani 1 1 d .
C28 C 0.3803(5) 0.3481(6) 0.2439(2) 0.061(2) Uani 1 1 d .
H28A H 0.3195 0.3117 0.2455 0.091 Uiso 1 1 calc R
H28B H 0.3976 0.3948 0.2695 0.091 Uiso 1 1 calc R
H28C H 0.4320 0.2963 0.2441 0.091 Uiso 1 1 calc R
C29 C 0.2505(4) 0.6434(4) 0.07048(19) 0.0326(13) Uani 1 1 d .
C30 C 0.2502(4) 0.6849(4) 0.1133(2) 0.0332(14) Uani 1 1 d .
C31 C 0.1832(4) 0.6260(4) 0.1332(2) 0.0384(14) Uani 1 1 d .
C32 C 0.1348(4) 0.5510(5) 0.1003(2) 0.0393(15) Uani 1 1 d .
C33 C 0.1762(4) 0.5614(4) 0.0623(2) 0.0356(14) Uani 1 1 d .
C34 C 0.3024(4) 0.6852(5) 0.0356(2) 0.0467(17) Uani 1 1 d .
H34A H 0.2571 0.7259 0.0139 0.070 Uiso 1 1 calc R
H34B H 0.3280 0.6265 0.0207 0.070 Uiso 1 1 calc R
H34C H 0.3561 0.7304 0.0496 0.070 Uiso 1 1 calc R
C35 C 0.3109(5) 0.7761(4) 0.1356(2) 0.0509(18) Uani 1 1 d .
H35A H 0.2710 0.8398 0.1331 0.076 Uiso 1 1 calc R
H35B H 0.3663 0.7875 0.1210 0.076 Uiso 1 1 calc R
H35C H 0.3343 0.7597 0.1669 0.076 Uiso 1 1 calc R
C36 C 0.1551(5) 0.6448(5) 0.1772(2) 0.061(2) Uani 1 1 d .
H36A H 0.2117 0.6699 0.1984 0.091 Uiso 1 1 calc R
H36B H 0.1318 0.5791 0.1881 0.091 Uiso 1 1 calc R
H36C H 0.1036 0.6976 0.1740 0.091 Uiso 1 1 calc R
C37 C 0.0548(4) 0.4780(5) 0.1066(3) 0.0550(19) Uani 1 1 d .
H37A H -0.0077 0.5140 0.0985 0.082 Uiso 1 1 calc R
H37B H 0.0645 0.4562 0.1377 0.082 Uiso 1 1 calc R
H37C H 0.0553 0.4160 0.0878 0.082 Uiso 1 1 calc R
C38 C 0.1517(5) 0.5007(5) 0.0197(2) 0.0539(19) Uani 1 1 d .
H38A H 0.1241 0.4326 0.0254 0.081 Uiso 1 1 calc R
H38B H 0.2107 0.4898 0.0076 0.081 Uiso 1 1 calc R
H38C H 0.1044 0.5402 -0.0017 0.081 Uiso 1 1 calc R
N1 N 0.4143(3) 0.0658(3) 0.15762(15) 0.0298(10) Uani 1 1 d .
N2 N 0.5171(3) -0.0388(3) 0.19543(15) 0.0318(11) Uani 1 1 d .
N3 N 0.6476(4) -0.0931(3) 0.17056(16) 0.0325(11) Uani 1 1 d .
H3N H 0.706(4) -0.128(4) 0.172(2) 0.050(19) Uiso 1 1 d .
N4 N 0.5156(3) 0.5698(3) 0.15293(15) 0.0289(10) Uani 1 1 d .
N5 N 0.4448(3) 0.4720(3) 0.19380(15) 0.0299(10) Uani 1 1 d .
N6 N 0.2925(4) 0.4179(4) 0.17146(17) 0.0357(12) Uani 1 1 d .
H6N H 0.253(5) 0.381(5) 0.177(2) 0.04(2) Uiso 1 1 d .
F1 F 0.8745(5) 0.5791(5) 0.1717(3) 0.167(3) Uani 1 1 d .
F2 F 0.9190(4) 0.7463(6) 0.1698(3) 0.178(4) Uani 1 1 d .
F3 F 0.8520(4) 0.7802(5) 0.2229(3) 0.180(4) Uani 1 1 d .
F4 F 0.8104(4) 0.6116(5) 0.22798(19) 0.126(2) Uani 1 1 d .
F5 F 0.7640(3) 0.7044(3) 0.16787(16) 0.0820(15) Uani 1 1 d .
F6 F 0.9636(3) 0.6539(4) 0.2289(2) 0.126(2) Uani 1 1 d .
F7 F 0.1666(4) 0.2175(4) 0.1655(2) 0.125(2) Uani 1 1 d .
F8 F 0.1427(5) 0.2855(6) 0.2261(3) 0.194(4) Uani 1 1 d .
F9 F 0.0373(5) 0.1573(5) 0.2336(2) 0.157(3) Uani 1 1 d .
F10 F 0.0615(6) 0.0949(5) 0.1714(3) 0.179(3) Uani 1 1 d .
F11 F 0.1824(4) 0.1177(6) 0.2240(2) 0.157(3) Uani 1 1 d .
F12 F 0.0186(4) 0.2602(5) 0.1782(2) 0.155(3) Uani 1 1 d .
P1 P 0.86506(12) 0.67737(14) 0.19777(7) 0.0470(4) Uani 1 1 d .
P2 P 0.10045(13) 0.18626(15) 0.19933(7) 0.0541(5) Uani 1 1 d .

loop_
_atom_site_aniso_label
_atom_site_aniso_U_11
_atom_site_aniso_U_22
_atom_site_aniso_U_33
_atom_site_aniso_U_23
_atom_site_aniso_U_13
_atom_site_aniso_U_12
Ir1 0.02404(12) 0.02282(10) 0.02005(11) 0.00086(7) 0.00557(8) 0.00199(8)
Ir2 0.02227(12) 0.02536(10) 0.02531(12) 0.00107(8) 0.00455(8) -0.00242(8)
Cl1 0.0469(9) 0.0297(7) 0.0345(9) -0.0026(5) 0.0052(7) -0.0096(6)
Cl2 0.0492(10) 0.0303(7) 0.0419(9) -0.0060(6) 0.0065(7) 0.0072(6)
C1 0.056(6) 0.158(10) 0.093(8) -0.011(6) -0.013(6) -0.013(6)
C2 0.053(5) 0.076(5) 0.049(5) 0.001(3) -0.002(4) 0.003(4)
C3 0.042(4) 0.041(4) 0.043(4) -0.002(3) 0.008(3) 0.005(3)
C4 0.030(3) 0.028(3) 0.048(4) 0.006(2) 0.015(3) 0.005(2)
C5 0.042(4) 0.035(3) 0.040(4) 0.000(2) 0.025(3) 0.000(2)
C6 0.046(4) 0.037(3) 0.033(4) 0.000(2) 0.025(3) -0.001(2)
C7 0.028(3) 0.020(2) 0.027(3) -0.0011(19) 0.008(2) -0.002(2)
C8 0.032(4) 0.043(3) 0.028(3) 0.004(2) 0.009(3) 0.008(2)
C9 0.069(5) 0.066(5) 0.045(5) 0.031(3) 0.021(4) 0.022(4)
C10 0.040(4) 0.023(3) 0.028(3) -0.005(2) 0.012(3) -0.010(2)
C11 0.037(3) 0.020(3) 0.026(3) 0.0059(19) 0.012(2) 0.002(2)
C12 0.029(3) 0.031(3) 0.026(3) -0.002(2) 0.014(2) -0.005(2)
C13 0.026(3) 0.041(3) 0.030(3) 0.000(2) 0.013(3) -0.002(2)
C14 0.031(3) 0.037(3) 0.031(4) -0.005(2) 0.007(3) -0.009(2)
C15 0.042(4) 0.071(5) 0.043(5) -0.012(3) -0.009(3) -0.006(3)
C16 0.060(4) 0.033(3) 0.039(4) -0.009(2) 0.023(3) -0.003(3)
C17 0.052(4) 0.031(3) 0.029(4) 0.007(2) 0.012(3) 0.009(2)
C18 0.050(4) 0.042(3) 0.025(3) -0.003(2) 0.018(3) 0.003(3)
C19 0.041(4) 0.058(4) 0.060(5) 0.006(3) 0.012(3) 0.008(3)
C20 0.073(6) 0.076(5) 0.062(6) 0.016(4) 0.032(4) -0.005(4)
C21 0.058(5) 0.079(5) 0.050(5) 0.016(4) 0.026(4) -0.001(4)
C22 0.056(5) 0.044(4) 0.053(5) 0.003(3) 0.023(4) -0.009(3)
C23 0.037(4) 0.032(3) 0.043(4) 0.013(2) 0.009(3) -0.004(2)
C24 0.022(3) 0.038(4) 0.044(4) -0.004(2) -0.005(3) -0.002(2)
C25 0.031(3) 0.041(3) 0.033(3) -0.003(2) -0.005(3) 0.003(2)
C26 0.023(3) 0.028(3) 0.029(3) -0.003(2) 0.007(2) -0.006(2)
C27 0.039(4) 0.039(3) 0.028(3) 0.007(2) 0.009(3) -0.005(2)
C28 0.055(5) 0.086(5) 0.042(5) 0.035(4) 0.010(4) -0.015(4)
C29 0.024(3) 0.037(3) 0.035(4) 0.010(2) 0.002(3) 0.003(2)
C30 0.027(3) 0.026(3) 0.048(4) 0.000(2) 0.007(3) 0.007(2)
C31 0.032(4) 0.043(4) 0.040(4) -0.005(3) 0.007(3) 0.005(2)
C32 0.023(3) 0.049(4) 0.044(4) 0.006(3) 0.001(3) 0.006(2)
C33 0.028(3) 0.043(3) 0.033(4) 0.004(2) -0.003(3) 0.005(2)
C34 0.040(4) 0.055(4) 0.043(4) 0.019(3) 0.004(3) 0.001(3)
C35 0.057(5) 0.028(3) 0.067(5) -0.010(3) 0.007(4) 0.000(3)
C36 0.047(5) 0.076(5) 0.063(6) -0.011(4) 0.022(4) 0.007(3)
C37 0.022(3) 0.068(4) 0.074(6) 0.007(4) 0.007(3) -0.009(3)
C38 0.053(5) 0.071(5) 0.032(4) -0.007(3) -0.007(3) -0.002(3)
N1 0.028(3) 0.030(2) 0.034(3) 0.0023(18) 0.012(2) 0.0020(18)
N2 0.038(3) 0.033(3) 0.026(3) 0.0031(17) 0.011(2) 0.0024(18)
N3 0.029(3) 0.042(3) 0.029(3) 0.0033(19) 0.009(2) 0.008(2)
N4 0.030(3) 0.024(2) 0.034(3) 0.0011(17) 0.009(2) 0.0006(17)
N5 0.026(3) 0.034(3) 0.029(3) 0.0046(18) 0.004(2) -0.0045(18)
N6 0.022(3) 0.049(3) 0.036(3) 0.009(2) 0.007(2) -0.005(2)
F1 0.182(7) 0.123(5) 0.194(8) -0.065(5) 0.033(6) 0.063(5)
F2 0.064(4) 0.230(7) 0.247(9) 0.189(7) 0.047(5) 0.029(4)
F3 0.105(5) 0.150(6) 0.253(9) -0.136(6) -0.044(6) 0.000(4)
F4 0.064(4) 0.208(6) 0.105(5) 0.066(4) 0.010(3) -0.037(4)
F5 0.055(3) 0.081(3) 0.097(4) -0.003(2) -0.018(3) 0.011(2)
F6 0.048(3) 0.138(5) 0.171(6) 0.090(4) -0.031(3) -0.013(3)
F7 0.157(6) 0.081(4) 0.175(6) -0.028(3) 0.128(5) -0.026(3)
F8 0.133(6) 0.206(7) 0.273(10) -0.180(7) 0.118(6) -0.055(5)
F9 0.148(6) 0.161(6) 0.203(7) 0.123(5) 0.135(5) 0.090(4)
F10 0.187(7) 0.154(6) 0.199(8) -0.082(5) 0.042(6) -0.108(5)
F11 0.086(5) 0.249(8) 0.137(6) 0.018(5) 0.025(4) 0.100(5)
F12 0.117(5) 0.164(6) 0.201(7) 0.123(5) 0.072(5) 0.061(4)
P1 0.0270(10) 0.0540(11) 0.0609(13) 0.0098(8) 0.0107(8) 0.0036(7)
P2 0.0319(11) 0.0587(12) 0.0758(15) -0.0026(9) 0.0204(10) -0.0035(8)

loop_
_atom_type_symbol
_atom_type_description
_atom_type_scat_dispersion_real
_atom_type_scat_dispersion_imag
_atom_type_scat_source
C C 0.0033 0.0016 'International Tables Vol C Tables 4.2.6.8 and 6.1.1.4'
H H 0.0000 0.0000 'International Tables Vol C Tables 4.2.6.8 and 6.1.1.4'
N N 0.0061 0.0033 'International Tables Vol C Tables 4.2.6.8 and 6.1.1.4'
F F 0.0171 0.0103 'International Tables Vol C Tables 4.2.6.8 and 6.1.1.4'
P P 0.1023 0.0942 'International Tables Vol C Tables 4.2.6.8 and 6.1.1.4'
Cl Cl 0.1484 0.1585 'International Tables Vol C Tables 4.2.6.8 and 6.1.1.4'
Ir Ir -1.4442 7.9887 'International Tables Vol C Tables 4.2.6.8 and 6.1.1.4'

loop_
_geom_angle_atom_site_label_1
_geom_angle_atom_site_label_2
_geom_angle_atom_site_label_3
_geom_angle
C7 Ir1 N3 75.3(2)
C7 Ir1 C14 119.8(2)
N3 Ir1 C14 96.7(2)
C7 Ir1 C10 101.9(2)
N3 Ir1 C10 128.05(19)
C14 Ir1 C10 38.8(2)
C7 Ir1 C11 117.0(2)
N3 Ir1 C11 161.2(2)
C14 Ir1 C11 65.2(2)
C10 Ir1 C11 38.89(19)
C7 Ir1 C13 157.7(2)
N3 Ir1 C13 99.4(2)
C14 Ir1 C13 38.4(2)
C10 Ir1 C13 63.8(2)
C11 Ir1 C13 63.7(2)
C7 Ir1 C12 154.19(19)
N3 Ir1 C12 130.5(2)
C14 Ir1 C12 63.5(2)
C10 Ir1 C12 63.70(19)
C11 Ir1 C12 38.33(19)
C13 Ir1 C12 36.66(19)
C7 Ir1 Cl1 85.28(14)
N3 Ir1 Cl1 89.76(13)
C14 Ir1 Cl1 154.91(16)
C10 Ir1 Cl1 142.18(15)
C11 Ir1 Cl1 104.77(14)
C13 Ir1 Cl1 116.63(15)
C12 Ir1 Cl1 94.04(13)
C26 Ir2 N6 75.5(2)
C26 Ir2 C31 119.4(2)
N6 Ir2 C31 97.7(2)
C26 Ir2 C29 116.7(2)
N6 Ir2 C29 161.8(2)
C31 Ir2 C29 64.8(2)
C26 Ir2 C30 102.0(2)
N6 Ir2 C30 129.3(2)
C31 Ir2 C30 38.6(2)
C29 Ir2 C30 38.2(2)
C26 Ir2 C32 157.9(2)
N6 Ir2 C32 99.4(2)
C31 Ir2 C32 39.0(2)
C29 Ir2 C32 64.1(2)
C30 Ir2 C32 64.2(2)
C26 Ir2 C33 154.2(2)
N6 Ir2 C33 130.2(2)
C31 Ir2 C33 63.9(2)
C29 Ir2 C33 38.9(2)
C30 Ir2 C33 63.8(2)
C32 Ir2 C33 36.9(2)
C26 Ir2 Cl2 85.52(15)
N6 Ir2 Cl2 90.56(16)
C31 Ir2 Cl2 154.92(16)
C29 Ir2 Cl2 103.40(17)
C30 Ir2 Cl2 140.09(17)
C32 Ir2 Cl2 116.32(17)
C33 Ir2 Cl2 92.73(16)
C3 C2 C1 112.1(7)
C4 C3 C2 112.4(5)
N1 C4 C3 111.2(4)
C6 C5 N1 108.3(5)
C5 C6 N2 105.7(5)
N1 C7 N2 103.0(4)
N1 C7 Ir1 140.7(4)
N2 C7 Ir1 116.2(4)
N3 C8 N2 113.3(5)
N3 C8 C9 128.3(5)
N2 C8 C9 118.3(5)
C14 C10 C11 107.9(5)
C14 C10 C16 126.0(5)
C11 C10 C16 126.1(5)
C14 C10 Ir1 69.9(3)
C11 C10 Ir1 70.9(3)
C16 C10 Ir1 125.5(4)
C10 C11 C12 106.8(4)
C10 C11 C17 127.1(5)
C12 C11 C17 125.0(5)
C10 C11 Ir1 70.2(3)
C12 C11 Ir1 73.1(3)
C17 C11 Ir1 131.0(4)
C13 C12 C11 108.8(5)
C13 C12 C18 126.6(5)
C11 C12 C18 124.6(5)
C13 C12 Ir1 71.0(3)
C11 C12 Ir1 68.5(3)
C18 C12 Ir1 125.4(4)
C12 C13 C14 108.6(5)
C12 C13 C19 125.7(5)
C14 C13 C19 125.7(5)
C12 C13 Ir1 72.3(3)
C14 C13 Ir1 68.0(3)
C19 C13 Ir1 126.6(4)
C10 C14 C13 107.7(5)
C10 C14 C15 126.4(5)
C13 C14 C15 125.5(5)
C10 C14 Ir1 71.3(3)
C13 C14 Ir1 73.5(3)
C15 C14 Ir1 126.0(4)
C20 C21 C22 113.8(6)
C21 C22 C23 112.4(5)
N4 C23 C22 111.0(4)
C25 C24 N4 107.5(5)
C24 C25 N5 105.6(5)
N4 C26 N5 104.4(4)
N4 C26 Ir2 139.6(4)
N5 C26 Ir2 115.6(4)
N6 C27 N5 112.7(5)
N6 C27 C28 128.1(6)
N5 C27 C28 119.2(5)
C30 C29 C33 107.3(5)
C30 C29 C34 128.0(5)
C33 C29 C34 123.8(5)
C30 C29 Ir2 71.0(3)
C33 C29 Ir2 72.6(3)
C34 C29 Ir2 129.9(4)
C29 C30 C31 108.6(5)
C29 C30 C35 126.9(6)
C31 C30 C35 124.6(6)
C29 C30 Ir2 70.8(3)
C31 C30 Ir2 69.6(3)
C35 C30 Ir2 124.9(4)
C30 C31 C32 107.9(6)
C30 C31 C36 127.5(6)
C32 C31 C36 124.1(6)
C30 C31 Ir2 71.8(3)
C32 C31 Ir2 73.4(3)
C36 C31 Ir2 126.9(4)
C33 C32 C31 107.5(5)
C33 C32 C37 127.1(6)
C31 C32 C37 125.3(6)
C33 C32 Ir2 71.6(3)
C31 C32 Ir2 67.6(3)
C37 C32 Ir2 126.5(4)
C32 C33 C29 108.5(5)
C32 C33 C38 127.8(6)
C29 C33 C38 123.7(6)
C32 C33 Ir2 71.5(3)
C29 C33 Ir2 68.5(3)
C38 C33 Ir2 125.5(4)
C7 N1 C5 110.9(4)
C7 N1 C4 125.3(5)
C5 N1 C4 123.4(5)
C7 N2 C6 112.1(4)
C7 N2 C8 115.5(5)
C6 N2 C8 131.9(5)
C8 N3 Ir1 119.4(4)
C26 N4 C24 110.3(5)
C26 N4 C23 125.6(4)
C24 N4 C23 123.4(5)
C26 N5 C25 112.1(4)
C26 N5 C27 116.6(4)
C25 N5 C27 130.9(5)
C27 N6 Ir2 119.4(4)
F1 P1 F2 94.3(5)
F1 P1 F3 177.5(4)
F2 P1 F3 85.0(5)
F1 P1 F6 90.5(4)
F2 P1 F6 88.8(3)
F3 P1 F6 91.8(3)
F1 P1 F4 88.5(4)
F2 P1 F4 177.2(5)
F3 P1 F4 92.2(5)
F6 P1 F4 90.7(3)
F1 P1 F5 91.8(3)
F2 P1 F5 91.9(3)
F3 P1 F5 85.8(3)
F6 P1 F5 177.5(4)
F4 P1 F5 88.5(3)
F10 P2 F11 89.9(5)
F10 P2 F12 94.1(5)
F11 P2 F12 175.2(5)
F10 P2 F9 90.7(4)
F11 P2 F9 90.0(4)
F12 P2 F9 87.4(3)
F10 P2 F8 176.6(5)
F11 P2 F8 91.5(5)
F12 P2 F8 84.6(5)
F9 P2 F8 92.4(4)
F10 P2 F7 90.9(4)
F11 P2 F7 89.3(4)
F12 P2 F7 93.1(4)
F9 P2 F7 178.3(4)
F8 P2 F7 86.0(4)

loop_
_geom_bond_atom_site_label_1
_geom_bond_atom_site_label_2
_geom_bond_distance
Ir1 C7 2.001(5)
Ir1 N3 2.080(4)
Ir1 C14 2.143(5)
Ir1 C10 2.162(5)
Ir1 C11 2.171(5)
Ir1 C13 2.216(6)
Ir1 C12 2.233(5)
Ir1 Cl1 2.3947(13)
Ir2 C26 2.014(5)
Ir2 N6 2.071(5)
Ir2 C31 2.144(6)
Ir2 C29 2.170(5)
Ir2 C30 2.172(5)
Ir2 C32 2.222(6)
Ir2 C33 2.224(5)
Ir2 Cl2 2.3894(14)
C1 C2 1.528(10)
C2 C3 1.523(8)
C3 C4 1.514(7)
C4 N1 1.485(6)
C5 C6 1.323(8)
C5 N1 1.402(7)
C6 N2 1.386(7)
C7 N1 1.347(6)
C7 N2 1.385(6)
C8 N3 1.268(7)
C8 N2 1.395(7)
C8 C9 1.490(7)
C10 C14 1.431(7)
C10 C11 1.443(7)
C10 C16 1.518(7)
C11 C12 1.447(7)
C11 C17 1.519(7)
C12 C13 1.399(7)
C12 C18 1.508(7)
C13 C14 1.436(8)
C13 C19 1.516(8)
C14 C15 1.511(7)
C20 C21 1.505(9)
C21 C22 1.518(9)
C22 C23 1.526(8)
C23 N4 1.483(7)
C24 C25 1.348(8)
C24 N4 1.409(6)
C25 N5 1.381(6)
C26 N4 1.345(6)
C26 N5 1.368(6)
C27 N6 1.279(7)
C27 N5 1.395(7)
C27 C28 1.494(7)
C29 C30 1.420(8)
C29 C33 1.464(8)
C29 C34 1.503(8)
C30 C31 1.427(8)
C30 C35 1.523(7)
C31 C32 1.460(8)
C31 C36 1.501(9)
C32 C33 1.408(8)
C32 C37 1.499(8)
C33 C38 1.501(8)
F1 P1 1.506(6)
F2 P1 1.528(5)
F3 P1 1.549(6)
F4 P1 1.557(5)
F5 P1 1.575(4)
F6 P1 1.555(4)
F7 P2 1.571(5)
F8 P2 1.563(6)
F9 P2 1.546(6)
F10 P2 1.488(6)
F11 P2 1.527(5)
F12 P2 1.532(5)
